data_7100576
loop_
_publ_author_name
'M. Bhadbhade'
'R.G. Gonnade'
'A.K. Sanki'
'M.S. Shashidhar'

_publ_section_title
;
Concomitant Dimorphs of
tri-O-[p-halobenzoyl]-myo-inositol 1,3,5-orthoformates with different
halogen bonding contacts: first order crystal-to-crystal thermal phase
transition of Kinetic form to the thermodynamic form
;
_journal_name_full 'Chemical Communications'
_journal_paper_doi 10.1039/b511754b
_journal_year 2005
_chemical_formula_moiety 'C28 H19 Br3 O9'
_chemical_formula_sum 'C28 H19 Br3 O9'
_chemical_formula_weight 739.16
_chemical_name_common 'Tri-O-p-bromo-benzoyl-myo-inositol 1,3,5-orthoformate'
_space_group_IT_number 15
_symmetry_cell_setting monoclinic
_symmetry_space_group_name_Hall '-C 2yc'
_symmetry_space_group_name_H-M 'C 1 2/c 1'
_cell_angle_alpha 90.00
_cell_angle_beta 103.469(4)
_cell_angle_gamma 90.00
_cell_formula_units_Z 8
_cell_length_a 57.945(13)
_cell_length_b 6.0511(13)
_cell_length_c 15.465(3)
_cell_measurement_temperature 297(2)
_cell_volume 5273(2)
_diffrn_ambient_temperature 297(2)
_exptl_crystal_density_diffrn 1.862
_cod_depositor_comments
;
The following automatic conversions were performed:
'_symmetry_cell_setting' value 'Monoclinic' changed to 'monoclinic'
according to '/home/saulius/struct/CIF-dictionaries/cif_core.dic'
dictionary named 'cif_core.dic' version 2.4.1 from 2010-06-29.

Automatic conversion script
Id: cif_fix_enum 1527 2010-12-29 10:47:43Z saulius 
;
_cod_original_sg_symbol_H-M 'C 2/c'
_cod_database_code 7100576

loop_
_symmetry_equiv_pos_as_xyz
'x, y, z'
'-x, y, -z+1/2'
'x+1/2, y+1/2, z'
'-x+1/2, y+1/2, -z+1/2'
'-x, -y, -z'
'x, -y, z-1/2'
'-x+1/2, -y+1/2, -z'
'x+1/2, -y+1/2, z-1/2'

loop_
_atom_site_label
_atom_site_type_symbol
_atom_site_fract_x
_atom_site_fract_y
_atom_site_fract_z
_atom_site_U_iso_or_equiv
_atom_site_adp_type
_atom_site_occupancy
_atom_site_symmetry_multiplicity
_atom_site_calc_flag
_atom_site_refinement_flags
_atom_site_disorder_assembly
_atom_site_disorder_group
Br1 Br 0.237518(9) 0.03743(9) 0.30921(3) 0.03310(17) Uani 1 1 d . . .
Br2 Br 0.495877(10) 0.37806(11) 0.87665(4) 0.0487(2) Uani 1 1 d . . .
Br3 Br 0.466515(10) 0.03917(11) 1.14558(4) 0.0456(2) Uani 1 1 d . . .
O1 O 0.30884(5) 0.6866(5) 0.7771(2) 0.0195(7) Uani 1 1 d . . .
O2 O 0.32125(5) 0.4179(5) 0.6504(2) 0.0203(7) Uani 1 1 d . . .
O3 O 0.32148(5) 0.8727(5) 0.6663(2) 0.0223(8) Uani 1 1 d . . .
O4 O 0.38383(5) 0.7734(5) 0.7634(2) 0.0206(7) Uani 1 1 d . . .
O5 O 0.32981(6) 1.0145(5) 0.8088(2) 0.0233(8) Uani 1 1 d . . .
O6 O 0.36945(5) 0.5675(5) 0.9049(2) 0.0200(7) Uani 1 1 d . . .
O7 O 0.34731(6) 0.2440(5) 0.5868(2) 0.0206(7) Uani 1 1 d . . .
O8 O 0.40148(6) 1.0895(6) 0.8184(2) 0.0339(9) Uani 1 1 d . . .
O9 O 0.35050(6) 0.3282(5) 0.9755(2) 0.0227(8) Uani 1 1 d . . .
C1 C 0.32973(8) 0.5504(8) 0.7975(3) 0.0195(11) Uani 1 1 d . . .
H1 H 0.3261 0.4054 0.8191 0.023 Uiso 1 1 calc R . .
C2 C 0.33954(8) 0.5252(8) 0.7161(3) 0.0205(11) Uani 1 1 d . . .
H2 H 0.3542 0.4387 0.7290 0.025 Uiso 1 1 calc R . .
C3 C 0.34342(8) 0.7528(7) 0.6814(3) 0.0197(11) Uani 1 1 d . . .
H3 H 0.3487 0.7404 0.6258 0.024 Uiso 1 1 calc R . .
C4 C 0.36131(8) 0.8850(8) 0.7494(3) 0.0202(11) Uani 1 1 d . . .
H4 H 0.3628 1.0338 0.7262 0.024 Uiso 1 1 calc R . .
C5 C 0.35212(8) 0.9004(7) 0.8332(3) 0.0204(11) Uani 1 1 d . . .
H5 H 0.3633 0.9847 0.8786 0.024 Uiso 1 1 calc R . .
C6 C 0.34705(8) 0.6761(7) 0.8710(3) 0.0198(11) Uani 1 1 d . . .
H6 H 0.3394 0.7015 0.9204 0.024 Uiso 1 1 calc R . .
C7 C 0.31341(8) 0.8911(8) 0.7446(3) 0.0206(11) Uani 1 1 d . . .
H7 H 0.2985 0.9736 0.7304 0.025 Uiso 1 1 calc R . .
C8 C 0.32719(8) 0.2952(7) 0.5861(3) 0.0177(11) Uani 1 1 d . . .
C9 C 0.30576(8) 0.2370(8) 0.5173(3) 0.0194(11) Uani 1 1 d . . .
C10 C 0.30454(9) 0.0356(8) 0.4738(3) 0.0225(11) Uani 1 1 d . . .
H10 H 0.3173 -0.0613 0.4873 0.027 Uiso 1 1 calc R . .
C11 C 0.28461(8) -0.0215(8) 0.4109(3) 0.0227(11) Uani 1 1 d . . .
H11 H 0.2838 -0.1570 0.3819 0.027 Uiso 1 1 calc R . .
C12 C 0.26568(8) 0.1241(9) 0.3908(3) 0.0236(12) Uani 1 1 d . . .
C13 C 0.26683(9) 0.3290(9) 0.4311(3) 0.0267(12) Uani 1 1 d . . .
H13 H 0.2543 0.4288 0.4154 0.032 Uiso 1 1 calc R . .
C14 C 0.28684(8) 0.3819(8) 0.4949(3) 0.0225(11) Uani 1 1 d . . .
H14 H 0.2877 0.5177 0.5236 0.027 Uiso 1 1 calc R . .
C15 C 0.40297(8) 0.8975(9) 0.8000(3) 0.0245(12) Uani 1 1 d . . .
C16 C 0.42525(8) 0.7699(8) 0.8166(3) 0.0226(12) Uani 1 1 d . . .
C17 C 0.44558(9) 0.8599(9) 0.8706(3) 0.0281(12) Uani 1 1 d . . .
H17 H 0.4450 0.9997 0.8949 0.034 Uiso 1 1 calc R . .
C18 C 0.46633(9) 0.7467(9) 0.8884(4) 0.0331(14) Uani 1 1 d . . .
H18 H 0.4799 0.8071 0.9253 0.040 Uiso 1 1 calc R . .
C19 C 0.46708(9) 0.5421(9) 0.8513(3) 0.0323(13) Uani 1 1 d . . .
C20 C 0.44757(9) 0.4477(9) 0.7979(3) 0.0316(13) Uani 1 1 d . . .
H20 H 0.4485 0.3083 0.7737 0.038 Uiso 1 1 calc R . .
C21 C 0.42625(9) 0.5631(8) 0.7803(3) 0.0286(12) Uani 1 1 d . . .
H21 H 0.4127 0.5010 0.7441 0.034 Uiso 1 1 calc R . .
C22 C 0.36882(9) 0.4009(7) 0.9624(3) 0.0205(11) Uani 1 1 d . . .
C23 C 0.39272(8) 0.3170(8) 1.0050(3) 0.0212(11) Uani 1 1 d . . .
C24 C 0.39447(9) 0.1193(8) 1.0514(3) 0.0246(12) Uani 1 1 d . . .
H24 H 0.3808 0.0431 1.0548 0.030 Uiso 1 1 calc R . .
C25 C 0.41618(9) 0.0356(8) 1.0921(3) 0.0269(12) Uani 1 1 d . . .
H25 H 0.4174 -0.0984 1.1223 0.032 Uiso 1 1 calc R . .
C26 C 0.43623(9) 0.1525(9) 1.0878(3) 0.0300(13) Uani 1 1 d . . .
C27 C 0.43517(9) 0.3517(9) 1.0428(3) 0.0300(13) Uani 1 1 d . . .
H27 H 0.4489 0.4290 1.0406 0.036 Uiso 1 1 calc R . .
C28 C 0.41313(9) 0.4311(9) 1.0016(3) 0.0294(13) Uani 1 1 d . . .
H28 H 0.4119 0.5643 0.9708 0.035 Uiso 1 1 calc R . .

loop_
_atom_site_aniso_label
_atom_site_aniso_U_11
_atom_site_aniso_U_22
_atom_site_aniso_U_33
_atom_site_aniso_U_23
_atom_site_aniso_U_13
_atom_site_aniso_U_12
Br1 0.0253(3) 0.0436(4) 0.0266(3) -0.0067(3) -0.0016(2) -0.0056(2)
Br2 0.0316(4) 0.0533(4) 0.0559(4) -0.0047(3) -0.0006(3) 0.0154(3)
Br3 0.0334(3) 0.0541(4) 0.0459(4) 0.0107(3) 0.0023(3) 0.0170(3)
O1 0.0186(18) 0.0176(18) 0.0230(19) 0.0019(15) 0.0061(14) 0.0005(14)
O2 0.0209(18) 0.0216(19) 0.0173(18) -0.0056(14) 0.0023(14) -0.0023(14)
O3 0.0252(19) 0.0228(18) 0.0183(18) 0.0038(15) 0.0040(15) 0.0032(15)
O4 0.0183(18) 0.0226(19) 0.0201(18) 0.0002(15) 0.0031(14) -0.0019(14)
O5 0.0264(19) 0.0184(19) 0.0240(19) -0.0021(15) 0.0037(15) 0.0030(15)
O6 0.0196(18) 0.0193(18) 0.0208(18) 0.0054(15) 0.0040(14) 0.0019(14)
O7 0.027(2) 0.0184(18) 0.0160(18) -0.0002(14) 0.0031(15) -0.0009(15)
O8 0.030(2) 0.023(2) 0.047(2) -0.0053(18) 0.0061(18) -0.0019(16)
O9 0.025(2) 0.025(2) 0.0172(18) 0.0019(15) 0.0030(15) -0.0011(15)
C1 0.025(3) 0.017(3) 0.016(3) 0.001(2) 0.004(2) 0.003(2)
C2 0.016(2) 0.023(3) 0.021(3) -0.003(2) 0.001(2) -0.002(2)
C3 0.022(3) 0.022(3) 0.015(3) 0.001(2) 0.006(2) 0.006(2)
C4 0.023(3) 0.017(3) 0.020(3) 0.002(2) 0.004(2) 0.000(2)
C5 0.026(3) 0.012(3) 0.022(3) -0.001(2) 0.003(2) 0.004(2)
C6 0.022(3) 0.021(3) 0.016(3) -0.003(2) 0.003(2) 0.002(2)
C7 0.022(3) 0.021(3) 0.019(3) -0.001(2) 0.004(2) 0.007(2)
C8 0.024(3) 0.013(3) 0.019(3) 0.003(2) 0.011(2) 0.001(2)
C9 0.020(3) 0.022(3) 0.016(3) 0.005(2) 0.003(2) -0.003(2)
C10 0.031(3) 0.025(3) 0.011(2) 0.001(2) 0.004(2) 0.004(2)
C11 0.027(3) 0.022(3) 0.019(3) -0.004(2) 0.008(2) 0.001(2)
C12 0.028(3) 0.034(3) 0.008(2) 0.000(2) 0.003(2) -0.007(2)
C13 0.025(3) 0.033(3) 0.021(3) 0.004(2) 0.003(2) 0.006(2)
C14 0.028(3) 0.018(3) 0.023(3) -0.003(2) 0.010(2) -0.002(2)
C15 0.023(3) 0.026(3) 0.022(3) 0.003(2) 0.001(2) -0.004(2)
C16 0.023(3) 0.026(3) 0.022(3) 0.004(2) 0.010(2) -0.002(2)
C17 0.027(3) 0.029(3) 0.028(3) 0.001(2) 0.004(2) -0.001(2)
C18 0.024(3) 0.039(4) 0.033(3) -0.003(3) 0.001(2) -0.004(3)
C19 0.021(3) 0.049(4) 0.028(3) 0.002(3) 0.005(2) 0.008(3)
C20 0.031(3) 0.032(3) 0.031(3) -0.003(3) 0.007(2) 0.005(3)
C21 0.029(3) 0.026(3) 0.028(3) -0.006(2) 0.002(2) -0.002(2)
C22 0.031(3) 0.015(3) 0.016(3) -0.004(2) 0.007(2) -0.002(2)
C23 0.028(3) 0.024(3) 0.010(3) -0.004(2) 0.003(2) 0.003(2)
C24 0.032(3) 0.020(3) 0.022(3) -0.001(2) 0.007(2) 0.001(2)
C25 0.031(3) 0.027(3) 0.020(3) 0.002(2) 0.000(2) 0.007(2)
C26 0.021(3) 0.042(3) 0.021(3) 0.002(3) -0.005(2) 0.014(3)
C27 0.025(3) 0.037(3) 0.028(3) 0.002(3) 0.007(2) 0.002(2)
C28 0.035(3) 0.028(3) 0.025(3) 0.004(2) 0.008(2) -0.001(2)

loop_
_geom_bond_atom_site_label_1
_geom_bond_atom_site_label_2
_geom_bond_distance
_geom_bond_site_symmetry_2
_geom_bond_publ_flag
Br1 C12 1.889(5) . ?
Br2 C19 1.902(5) . ?
Br3 C26 1.902(5) . ?
O1 C7 1.385(5) . ?
O1 C1 1.437(5) . ?
O2 C8 1.348(5) . ?
O2 C2 1.441(5) . ?
O3 C7 1.401(5) . ?
O3 C3 1.435(5) . ?
O4 C15 1.350(6) . ?
O4 C4 1.440(5) . ?
O5 C7 1.416(5) . ?
O5 C5 1.436(5) . ?
O6 C22 1.351(5) . ?
O6 C6 1.440(5) . ?
O7 C8 1.204(5) . ?
O8 C15 1.204(6) . ?
O9 C22 1.209(5) . ?
C1 C2 1.505(6) . ?
C1 C6 1.531(6) . ?
C2 C3 1.514(6) . ?
C3 C4 1.521(6) . ?
C4 C5 1.515(6) . ?
C5 C6 1.533(6) . ?
C8 C9 1.477(6) . ?
C9 C14 1.383(7) . ?
C9 C10 1.386(6) . ?
C10 C11 1.370(7) . ?
C11 C12 1.385(7) . ?
C12 C13 1.383(7) . ?
C13 C14 1.374(7) . ?
C15 C16 1.475(7) . ?
C16 C21 1.379(7) . ?
C16 C17 1.386(7) . ?
C17 C18 1.355(7) . ?
C18 C19 1.370(7) . ?
C19 C20 1.360(7) . ?
C20 C21 1.389(7) . ?
C22 C23 1.478(7) . ?
C23 C28 1.381(7) . ?
C23 C24 1.387(7) . ?
C24 C25 1.366(7) . ?
C25 C26 1.375(7) . ?
C26 C27 1.386(7) . ?
C27 C28 1.375(7) . ?
